data_7121203
loop_
_publ_author_name
'Che, Weilong'
'Li, Guangfu'
'Liu, Xingman'
'Shao, Kuizhan'
'Zhu, Dongxia'
'Su, Zhongmin'
'Bryce, Martin R.'

_publ_section_title
;
 Selective sensing of 2,4,6-trinitrophenol (TNP) in aqueous media with
 &quot;aggregation-induced emission enhancement&quot; (AIEE)-active
 iridium(iii) complexes.
;
_journal_issue 14
_journal_name_full 'Chemical communications (Cambridge, England)'
_journal_page_first 1730
_journal_page_last 1733
_journal_paper_doi 10.1039/c7cc08832a
_journal_volume 54
_journal_year 2018
_chemical_formula_sum 'C33 H21 F4 Ir N8 O9'
_chemical_formula_weight 941.78
_space_group_IT_number 14
_space_group_name_Hall '-P 2yn'
_space_group_name_H-M_alt 'P 1 21/n 1'
_symmetry_cell_setting monoclinic
_symmetry_space_group_name_Hall '-P 2yn'
_symmetry_space_group_name_H-M 'P 1 21/n 1'
_atom_sites_solution_hydrogens geom
_atom_sites_solution_primary direct
_atom_sites_solution_secondary difmap
_audit_creation_method SHELXL-97
_audit_update_record
;
2017-09-07 deposited with the CCDC.
2018-01-02 downloaded from the CCDC.
;
_cell_angle_alpha 90.00(3)
_cell_angle_beta 104.93(3)
_cell_angle_gamma 90.00(3)
_cell_formula_units_Z 4
_cell_length_a 17.161(3)
_cell_length_b 9.905(2)
_cell_length_c 23.645(5)
_cell_measurement_reflns_used 3033
_cell_measurement_temperature 283(2)
_cell_measurement_theta_max 25.0
_cell_measurement_theta_min 1.27
_cell_volume 3883.5(14)
_computing_cell_refinement 'SMART (Bruker, 1997)'
_computing_data_collection 'SMART (Bruker, 1997)'
_computing_data_reduction SAINT
_computing_molecular_graphics 'SHELXTL-PLUS (Sheldrick, 1990)'
_computing_publication_material SHELXL-97
_computing_structure_refinement 'SHELXL-97 (Sheldrick, 2008)'
_computing_structure_solution 'SHELXS-97(Sheldrick, 1997)'
_diffrn_ambient_temperature 283(2)
_diffrn_measured_fraction_theta_full 0.999
_diffrn_measured_fraction_theta_max 0.994
_diffrn_measurement_device_type 'Bruker APEX CCD area-detector'
_diffrn_measurement_method '\w scans'
_diffrn_radiation_monochromator graphite
_diffrn_radiation_source 'fine-focus sealed tube'
_diffrn_radiation_type MoK\a
_diffrn_radiation_wavelength 0.71073
_diffrn_reflns_av_R_equivalents 0.0730
_diffrn_reflns_av_sigmaI/netI 0.0477
_diffrn_reflns_limit_h_max 22
_diffrn_reflns_limit_h_min -22
_diffrn_reflns_limit_k_max 13
_diffrn_reflns_limit_k_min -13
_diffrn_reflns_limit_l_max 31
_diffrn_reflns_limit_l_min -31
_diffrn_reflns_number 63748
_diffrn_reflns_theta_full 25.00
_diffrn_reflns_theta_max 28.30
_diffrn_reflns_theta_min 2.24
_exptl_absorpt_coefficient_mu 3.517
_exptl_absorpt_correction_T_max 0.6578
_exptl_absorpt_correction_T_min 0.5254
_exptl_absorpt_correction_type multi-scan
_exptl_absorpt_process_details SADABS(Sheldrick,1996)
_exptl_crystal_colour yellow
_exptl_crystal_density_diffrn 1.611
_exptl_crystal_density_method 'not measured'
_exptl_crystal_description block
_exptl_crystal_F_000 1840
_exptl_crystal_size_max 0.21
_exptl_crystal_size_mid 0.16
_exptl_crystal_size_min 0.13
_refine_diff_density_max 1.847
_refine_diff_density_min -3.062
_refine_diff_density_rms 0.380
_refine_ls_extinction_method none
_refine_ls_goodness_of_fit_ref 1.219
_refine_ls_hydrogen_treatment mixed
_refine_ls_matrix_type full
_refine_ls_number_parameters 496
_refine_ls_number_reflns 9610
_refine_ls_number_restraints 0
_refine_ls_restrained_S_all 1.219
_refine_ls_R_factor_all 0.0743
_refine_ls_R_factor_gt 0.0481
_refine_ls_shift/su_max 0.002
_refine_ls_shift/su_mean 0.000
_refine_ls_structure_factor_coef Fsqd
_refine_ls_weighting_details 'calc w=1/[\s^2^(Fo^2^)+(0.0778P)^2^+8.3680P] where P=(Fo^2^+2Fc^2^)/3'
_refine_ls_weighting_scheme calc
_refine_ls_wR_factor_gt 0.1390
_refine_ls_wR_factor_ref 0.1606
_reflns_number_gt 7421
_reflns_number_total 9610
_reflns_threshold_expression >2\s(I)
_cod_data_source_file c7cc08832a2.cif
_cod_data_source_block mo_chewl170324_0m
_cod_depositor_comments
;
The following automatic conversions were performed:

'_symmetry_cell_setting' value 'Monoclinic' changed to 'monoclinic'
according to
/home/data/users/saulius/crontab/automatic-downloads/rss-feeds/RSC/lib/dictionaries/cif_core.dic
dictionary named 'cif_core.dic' version 2.4.2 from 2011-04-26.

Automatic conversion script
Id: cif_fix_values 4973 2017-02-22 13:04:09Z antanas 

 Adding full bibliography for 7121199--7121203.cif.
;
_cod_original_cell_volume 3883.6(13)
_cod_original_sg_symbol_H-M P2(1)/n
_cod_database_code 7121203

loop_
_symmetry_equiv_pos_as_xyz
'x, y, z'
'-x+1/2, y+1/2, -z+1/2'
'-x, -y, -z'
'x-1/2, -y-1/2, z-1/2'

loop_
_atom_site_label
_atom_site_type_symbol
_atom_site_fract_x
_atom_site_fract_y
_atom_site_fract_z
_atom_site_U_iso_or_equiv
_atom_site_adp_type
_atom_site_occupancy
_atom_site_symmetry_multiplicity
_atom_site_calc_flag
_atom_site_refinement_flags
Ir01 Ir 0.493244(14) 0.73503(2) 0.766277(11) 0.03140(10) Uani 1 1 d .
O3 O 0.5723(3) 0.6552(5) 0.6241(2) 0.0418(11) Uani 1 1 d .
H100 H 0.5664 0.5977 0.6476 0.063 Uiso 1 1 calc R
O2 O 0.5864(3) 0.6367(5) 0.7319(2) 0.0395(11) Uani 1 1 d .
C23 C 0.6469(4) 0.5505(6) 0.7606(3) 0.0332(14) Uani 1 1 d .
C24 C 0.6835(4) 0.4701(7) 0.7270(3) 0.0404(16) Uani 1 1 d .
H24 H 0.6662 0.4745 0.6864 0.048 Uiso 1 1 calc R
N2 N 0.5110(4) 0.9847(6) 0.7075(3) 0.0452(15) Uani 1 1 d .
O1 O 0.6751(4) 0.6136(8) 0.9190(2) 0.0702(19) Uani 1 1 d .
O6 O 0.5100(4) 0.4090(6) 0.6415(3) 0.0698(19) Uani 1 1 d .
N7 N 0.4477(4) 0.4426(6) 0.6055(3) 0.0471(15) Uani 1 1 d .
N5 N 0.5719(3) 0.6921(7) 0.8491(2) 0.0412(13) Uani 1 1 d .
O7 O 0.3825(4) 0.3890(6) 0.6022(3) 0.0684(18) Uani 1 1 d .
N3 N 0.4324(4) 0.5601(6) 0.7723(3) 0.0471(15) Uani 1 1 d .
F2 F 0.4286(4) 1.0919(6) 0.5973(3) 0.091(2) Uani 1 1 d .
F1 F 0.2605(3) 0.7112(7) 0.5611(3) 0.0829(18) Uani 1 1 d .
C25 C 0.7453(4) 0.3835(8) 0.7531(4) 0.0494(18) Uani 1 1 d .
H25 H 0.7692 0.3298 0.7300 0.059 Uiso 1 1 calc R
O8 O 0.3309(5) 0.7459(7) 0.3823(3) 0.082(3) Uani 1 1 d .
C5 C 0.4255(4) 0.7907(7) 0.6863(3) 0.0330(13) Uani 1 1 d .
C4 C 0.4476(4) 0.9164(7) 0.6675(3) 0.0411(16) Uani 1 1 d .
N1 N 0.5441(3) 0.9157(5) 0.7580(3) 0.0397(13) Uani 1 1 d .
N6 N 0.5805(5) 0.8320(7) 0.5389(3) 0.0518(17) Uani 1 1 d .
C28 C 0.5171(4) 0.6439(6) 0.5775(3) 0.0330(13) Uani 1 1 d .
O5 O 0.6434(6) 0.7907(10) 0.5318(4) 0.102(3) Uani 1 1 d .
N8 N 0.3255(5) 0.6600(8) 0.4187(3) 0.062(2) Uani 1 1 d .
N4 N 0.3677(4) 0.5743(8) 0.7947(4) 0.066(2) Uani 1 1 d .
C29 C 0.4519(4) 0.5486(7) 0.5636(3) 0.0355(14) Uani 1 1 d .
C33 C 0.5137(5) 0.7369(6) 0.5301(3) 0.0375(15) Uani 1 1 d .
C22 C 0.6720(4) 0.5439(7) 0.8215(3) 0.0368(15) Uani 1 1 d .
C14 C 0.4055(4) 0.8089(9) 0.7993(3) 0.0458(18) Uani 1 1 d .
O9 O 0.2697(4) 0.5799(8) 0.4135(3) 0.089(2) Uani 1 1 d .
C32 C 0.4539(5) 0.7446(6) 0.4795(3) 0.0415(17) Uani 1 1 d .
H32 H 0.4549 0.8094 0.4512 0.050 Uiso 1 1 calc R
C30 C 0.3901(4) 0.5537(7) 0.5129(3) 0.0401(15) Uani 1 1 d .
H30 H 0.3480 0.4918 0.5065 0.048 Uiso 1 1 calc R
F3 F 0.2387(5) 0.6520(10) 0.8439(5) 0.164(4) Uani 1 1 d .
C1 C 0.5995(5) 0.9975(8) 0.7912(4) 0.054(2) Uani 1 1 d .
H1 H 0.6311 0.9758 0.8283 0.065 Uiso 1 1 calc R
C26 C 0.7717(5) 0.3761(9) 0.8129(4) 0.057(2) Uani 1 1 d .
H26 H 0.8135 0.3181 0.8304 0.068 Uiso 1 1 calc R
F4 F 0.3189(6) 1.1041(8) 0.8498(5) 0.151(4) Uani 1 1 d .
C13 C 0.3520(5) 0.7107(10) 0.8101(5) 0.063(3) Uani 1 1 d .
C27 C 0.7360(5) 0.4546(8) 0.8464(4) 0.0511(19) Uani 1 1 d .
H27 H 0.7544 0.4493 0.8869 0.061 Uiso 1 1 calc R
C31 C 0.3918(4) 0.6519(7) 0.4719(3) 0.0424(17) Uani 1 1 d .
C6 C 0.3608(4) 0.7236(8) 0.6498(3) 0.0419(16) Uani 1 1 d .
H6 H 0.3436 0.6411 0.6610 0.050 Uiso 1 1 calc R
C15 C 0.3935(5) 0.9434(10) 0.8135(4) 0.064(3) Uani 1 1 d .
H15 H 0.4270 1.0119 0.8065 0.077 Uiso 1 1 calc R
C21 C 0.6364(4) 0.6197(8) 0.8611(3) 0.0431(16) Uani 1 1 d .
C2 C 0.6033(7) 1.1166(9) 0.7633(5) 0.075(3) Uani 1 1 d .
H2 H 0.6376 1.1887 0.7772 0.090 Uiso 1 1 calc R
O4 O 0.5722(5) 0.9426(7) 0.5551(5) 0.137(5) Uani 1 1 d .
C7 C 0.3217(5) 0.7808(10) 0.5963(4) 0.055(2) Uani 1 1 d .
C8 C 0.3431(6) 0.9040(10) 0.5772(4) 0.063(3) Uani 1 1 d .
H8 H 0.3159 0.9400 0.5412 0.076 Uiso 1 1 calc R
C18 C 0.2900(7) 0.7457(12) 0.8339(8) 0.101(5) Uani 1 1 d .
C3 C 0.5457(6) 1.1091(8) 0.7100(5) 0.068(3) Uani 1 1 d .
H3 H 0.5333 1.1760 0.6815 0.082 Uiso 1 1 calc R
C9 C 0.4060(6) 0.9699(8) 0.6136(4) 0.055(2) Uani 1 1 d .
C10 C 0.4397(7) 0.4305(9) 0.7620(4) 0.070(3) Uani 1 1 d .
H10 H 0.4798 0.3923 0.7471 0.084 Uiso 1 1 calc R
C16 C 0.3309(7) 0.9709(13) 0.8381(6) 0.099(4) Uani 1 1 d .
C17 C 0.2784(8) 0.8729(17) 0.8480(8) 0.129(7) Uani 1 1 d .
H17 H 0.2361 0.8954 0.8642 0.155 Uiso 1 1 calc R
C12 C 0.3356(9) 0.4505(13) 0.7986(7) 0.110(5) Uani 1 1 d .
H12 H 0.2918 0.4324 0.8138 0.132 Uiso 1 1 calc R
C19 C 0.5589(7) 0.7461(10) 0.9046(4) 0.070(3) Uani 1 1 d .
H19A H 0.5086 0.7132 0.9110 0.083 Uiso 1 1 calc R
H19B H 0.5581 0.8440 0.9043 0.083 Uiso 1 1 calc R
C20 C 0.6300(7) 0.6935(16) 0.9507(4) 0.099(4) Uani 1 1 d .
H20A H 0.6626 0.7674 0.9710 0.118 Uiso 1 1 calc R
H20B H 0.6124 0.6386 0.9790 0.118 Uiso 1 1 calc R
C11 C 0.3771(9) 0.3592(13) 0.7771(7) 0.113(5) Uani 1 1 d .
H11 H 0.3668 0.2670 0.7730 0.136 Uiso 1 1 calc R

loop_
_atom_site_aniso_label
_atom_site_aniso_U_11
_atom_site_aniso_U_22
_atom_site_aniso_U_33
_atom_site_aniso_U_23
_atom_site_aniso_U_13
_atom_site_aniso_U_12
Ir01 0.02622(14) 0.03463(15) 0.03107(15) 0.00793(9) 0.00321(10) 0.00254(9)
O3 0.039(3) 0.053(3) 0.030(2) 0.010(2) 0.002(2) -0.010(2)
O2 0.037(3) 0.048(3) 0.032(2) 0.008(2) 0.007(2) 0.016(2)
C23 0.030(3) 0.035(3) 0.033(3) 0.007(2) 0.007(3) -0.001(2)
C24 0.037(4) 0.040(4) 0.043(4) 0.002(3) 0.007(3) 0.005(3)
N2 0.057(4) 0.033(3) 0.047(4) 0.007(3) 0.017(3) -0.004(3)
O1 0.053(3) 0.119(6) 0.030(3) 0.003(3) -0.005(3) 0.027(4)
O6 0.067(4) 0.071(4) 0.059(4) 0.032(3) -0.006(3) -0.016(3)
N7 0.053(4) 0.042(3) 0.050(4) 0.003(3) 0.020(3) -0.007(3)
N5 0.034(3) 0.058(4) 0.029(3) 0.003(3) 0.003(2) 0.012(3)
O7 0.054(4) 0.064(4) 0.095(5) 0.013(3) 0.034(3) -0.019(3)
N3 0.049(4) 0.043(3) 0.047(4) 0.015(3) 0.008(3) -0.006(3)
F2 0.150(6) 0.057(3) 0.069(4) 0.038(3) 0.035(4) 0.015(3)
F1 0.051(3) 0.129(5) 0.052(3) 0.009(3) -0.017(3) -0.005(3)
C25 0.038(4) 0.047(4) 0.060(5) -0.001(3) 0.008(4) 0.006(3)
O8 0.100(6) 0.081(5) 0.044(4) 0.004(3) -0.020(4) 0.023(4)
C5 0.024(3) 0.039(3) 0.033(3) 0.009(3) 0.002(3) 0.005(2)
C4 0.047(4) 0.036(3) 0.040(4) 0.013(3) 0.011(3) 0.009(3)
N1 0.031(3) 0.033(3) 0.057(4) -0.003(2) 0.013(3) -0.002(2)
N6 0.064(4) 0.049(4) 0.037(3) 0.011(3) 0.002(3) -0.016(3)
C28 0.035(3) 0.037(3) 0.027(3) 0.004(2) 0.009(3) -0.001(3)
O5 0.102(7) 0.109(6) 0.111(7) -0.038(5) 0.059(6) -0.059(5)
N8 0.065(5) 0.067(5) 0.040(4) -0.014(3) -0.013(4) 0.013(4)
N4 0.053(4) 0.071(5) 0.080(6) 0.027(4) 0.028(4) -0.016(4)
C29 0.036(3) 0.039(3) 0.033(3) 0.003(3) 0.011(3) -0.001(3)
C33 0.047(4) 0.034(3) 0.030(3) 0.004(2) 0.005(3) -0.005(3)
C22 0.032(3) 0.046(4) 0.029(3) 0.008(3) 0.003(3) 0.002(3)
C14 0.031(3) 0.061(5) 0.048(4) 0.023(4) 0.014(3) 0.008(3)
O9 0.058(4) 0.114(6) 0.072(5) -0.009(4) -0.023(4) -0.015(4)
C32 0.056(5) 0.037(3) 0.026(3) 0.001(2) 0.002(3) 0.005(3)
C30 0.031(3) 0.047(4) 0.043(4) -0.009(3) 0.011(3) -0.005(3)
F3 0.110(6) 0.146(8) 0.289(13) 0.068(8) 0.146(8) 0.003(5)
C1 0.047(4) 0.054(5) 0.061(5) -0.015(4) 0.017(4) -0.011(4)
C26 0.042(4) 0.055(5) 0.063(5) 0.002(4) -0.004(4) 0.018(4)
F4 0.165(8) 0.090(5) 0.252(11) 0.027(6) 0.152(8) 0.061(5)
C13 0.040(4) 0.075(6) 0.080(7) 0.035(5) 0.027(4) 0.012(4)
C27 0.041(4) 0.063(5) 0.042(4) 0.007(4) -0.002(3) 0.011(3)
C31 0.040(4) 0.049(4) 0.031(3) -0.006(3) -0.002(3) 0.011(3)
C6 0.031(3) 0.052(4) 0.039(4) 0.009(3) 0.003(3) -0.001(3)
C15 0.055(5) 0.064(5) 0.084(7) 0.023(5) 0.037(5) 0.024(4)
C21 0.039(4) 0.058(4) 0.029(3) 0.006(3) 0.002(3) 0.003(3)
C2 0.088(7) 0.046(5) 0.095(8) -0.016(5) 0.032(6) -0.027(5)
O4 0.099(6) 0.040(4) 0.236(12) -0.019(5) -0.022(7) -0.014(4)
C7 0.037(4) 0.082(6) 0.040(4) 0.005(4) 0.000(3) 0.014(4)
C8 0.062(5) 0.084(6) 0.034(4) 0.022(4) -0.004(4) 0.030(5)
C18 0.059(7) 0.098(9) 0.170(15) 0.058(9) 0.074(9) 0.015(6)
C3 0.089(7) 0.037(4) 0.088(7) 0.004(4) 0.043(6) -0.013(4)
C9 0.077(6) 0.046(4) 0.051(5) 0.026(4) 0.029(4) 0.023(4)
C10 0.088(7) 0.043(4) 0.076(6) 0.017(4) 0.017(5) -0.005(4)
C16 0.090(8) 0.096(8) 0.136(11) 0.040(8) 0.077(8) 0.051(7)
C17 0.088(9) 0.147(13) 0.195(16) 0.076(12) 0.115(10) 0.058(9)
C12 0.116(11) 0.071(8) 0.155(14) 0.034(9) 0.058(10) -0.027(8)
C19 0.063(6) 0.106(8) 0.034(4) -0.007(4) 0.002(4) 0.021(5)
C20 0.076(7) 0.182(13) 0.030(4) -0.011(6) -0.001(5) 0.054(8)
C11 0.129(12) 0.059(7) 0.159(14) 0.028(8) 0.050(10) -0.020(7)

loop_
_atom_type_symbol
_atom_type_description
_atom_type_scat_dispersion_real
_atom_type_scat_dispersion_imag
_atom_type_scat_source
C C 0.0033 0.0016 'International Tables Vol C Tables 4.2.6.8 and 6.1.1.4'
H H 0.0000 0.0000 'International Tables Vol C Tables 4.2.6.8 and 6.1.1.4'
Ir Ir -1.4442 7.9887 'International Tables Vol C Tables 4.2.6.8 and 6.1.1.4'
N N 0.0061 0.0033 'International Tables Vol C Tables 4.2.6.8 and 6.1.1.4'
O O 0.0106 0.0060 'International Tables Vol C Tables 4.2.6.8 and 6.1.1.4'
F F 0.0171 0.0103 'International Tables Vol C Tables 4.2.6.8 and 6.1.1.4'

loop_
_geom_angle_atom_site_label_1
_geom_angle_atom_site_label_2
_geom_angle_atom_site_label_3
_geom_angle
C14 Ir01 N1 95.8(3)
C14 Ir01 C5 87.5(3)
N1 Ir01 C5 80.0(3)
C14 Ir01 N3 80.4(3)
N1 Ir01 N3 175.1(2)
C5 Ir01 N3 96.6(3)
C14 Ir01 N5 94.4(3)
N1 Ir01 N5 94.5(3)
C5 Ir01 N5 174.4(3)
N3 Ir01 N5 88.9(3)
C14 Ir01 O2 175.1(3)
N1 Ir01 O2 89.1(2)
C5 Ir01 O2 94.2(2)
N3 Ir01 O2 94.8(2)
N5 Ir01 O2 84.4(2)
C28 O3 H100 109.5
C23 O2 Ir01 128.2(4)
O2 C23 C24 117.9(6)
O2 C23 C22 122.1(6)
C24 C23 C22 120.0(6)
C25 C24 C23 120.7(7)
C25 C24 H24 119.6
C23 C24 H24 119.6
C3 N2 N1 109.6(7)
C3 N2 C4 135.4(7)
N1 N2 C4 114.8(5)
C21 O1 C20 108.0(6)
O7 N7 O6 122.9(7)
O7 N7 C29 118.3(6)
O6 N7 C29 118.7(6)
C21 N5 C19 108.8(6)
C21 N5 Ir01 128.5(5)
C19 N5 Ir01 122.7(5)
C10 N3 N4 107.5(8)
C10 N3 Ir01 137.4(7)
N4 N3 Ir01 115.1(5)
C26 C25 C24 120.4(8)
C26 C25 H25 119.8
C24 C25 H25 119.8
C6 C5 C4 117.8(6)
C6 C5 Ir01 128.7(5)
C4 C5 Ir01 113.5(5)
C9 C4 C5 120.5(7)
C9 C4 N2 123.6(7)
C5 C4 N2 115.8(6)
C1 N1 N2 106.4(6)
C1 N1 Ir01 137.6(6)
N2 N1 Ir01 115.7(4)
O4 N6 O5 123.2(9)
O4 N6 C33 119.4(9)
O5 N6 C33 117.4(7)
O3 C28 C29 128.6(6)
O3 C28 C33 119.7(6)
C29 C28 C33 111.7(6)
O8 N8 O9 125.1(8)
O8 N8 C31 117.2(8)
O9 N8 C31 117.8(8)
C12 N4 N3 108.7(10)
C12 N4 C13 136.4(10)
N3 N4 C13 114.8(6)
C30 C29 C28 123.6(6)
C30 C29 N7 117.0(6)
C28 C29 N7 119.4(6)
C32 C33 C28 126.1(7)
C32 C33 N6 118.5(6)
C28 C33 N6 115.4(6)
C23 C22 C27 117.4(7)
C23 C22 C21 124.8(6)
C27 C22 C21 117.8(6)
C15 C14 C13 118.2(8)
C15 C14 Ir01 127.6(6)
C13 C14 Ir01 114.1(7)
C33 C32 C31 117.3(7)
C33 C32 H32 121.4
C31 C32 H32 121.4
C31 C30 C29 119.0(6)
C31 C30 H30 120.5
C29 C30 H30 120.5
N1 C1 C2 110.9(8)
N1 C1 H1 124.6
C2 C1 H1 124.6
C27 C26 C25 119.4(7)
C27 C26 H26 120.3
C25 C26 H26 120.3
C18 C13 C14 120.8(10)
C18 C13 N4 123.7(9)
C14 C13 N4 115.5(8)
C26 C27 C22 122.1(7)
C26 C27 H27 118.9
C22 C27 H27 118.9
C30 C31 C32 122.1(6)
C30 C31 N8 119.3(7)
C32 C31 N8 118.6(7)
C7 C6 C5 119.4(7)
C7 C6 H6 120.3
C5 C6 H6 120.3
C16 C15 C14 117.9(10)
C16 C15 H15 121.1
C14 C15 H15 121.1
N5 C21 O1 114.5(7)
N5 C21 C22 128.9(6)
O1 C21 C22 116.6(6)
C1 C2 C3 106.4(8)
C1 C2 H2 126.8
C3 C2 H2 126.8
F1 C7 C8 118.6(7)
F1 C7 C6 118.0(8)
C8 C7 C6 123.4(8)
C9 C8 C7 116.7(7)
C9 C8 H8 121.6
C7 C8 H8 121.6
C17 C18 F3 117.5(11)
C17 C18 C13 121.6(10)
F3 C18 C13 120.8(12)
N2 C3 C2 106.7(8)
N2 C3 H3 126.6
C2 C3 H3 126.6
F2 C9 C8 119.1(7)
F2 C9 C4 118.8(8)
C8 C9 C4 122.1(7)
N3 C10 C11 109.0(11)
N3 C10 H10 125.5
C11 C10 H10 125.5
F4 C16 C15 116.7(11)
F4 C16 C17 120.1(11)
C15 C16 C17 123.2(12)
C18 C17 C16 118.4(10)
C18 C17 H17 120.8
C16 C17 H17 120.8
C11 C12 N4 108.8(12)
C11 C12 H12 125.6
N4 C12 H12 125.6
N5 C19 C20 103.7(8)
N5 C19 H19A 111.0
C20 C19 H19A 111.0
N5 C19 H19B 111.0
C20 C19 H19B 111.0
H19A C19 H19B 109.0
O1 C20 C19 104.9(7)
O1 C20 H20A 110.8
C19 C20 H20A 110.8
O1 C20 H20B 110.8
C19 C20 H20B 110.8
H20A C20 H20B 108.8
C12 C11 C10 106.0(11)
C12 C11 H11 127.0
C10 C11 H11 127.0

loop_
_geom_bond_atom_site_label_1
_geom_bond_atom_site_label_2
_geom_bond_distance
Ir01 C14 2.005(8)
Ir01 N1 2.022(6)
Ir01 C5 2.025(6)
Ir01 N3 2.047(6)
Ir01 N5 2.115(5)
Ir01 O2 2.198(5)
O3 C28 1.260(7)
O3 H100 0.8200
O2 C23 1.380(7)
C23 C24 1.385(10)
C23 C22 1.393(9)
C24 C25 1.380(9)
C24 H24 0.9300
N2 C3 1.364(10)
N2 N1 1.366(8)
N2 C4 1.416(9)
O1 C21 1.362(8)
O1 C20 1.443(12)
O6 N7 1.229(8)
N7 O7 1.222(8)
N7 C29 1.457(9)
N5 C21 1.288(9)
N5 C19 1.486(11)
N3 C10 1.319(11)
N3 N4 1.355(10)
F2 C9 1.356(9)
F1 C7 1.350(10)
C25 C26 1.371(12)
C25 H25 0.9300
O8 N8 1.231(11)
C5 C6 1.388(10)
C5 C4 1.406(9)
C4 C9 1.396(10)
N1 C1 1.338(9)
N6 O4 1.180(10)
N6 O5 1.205(11)
N6 C33 1.456(9)
C28 C29 1.437(9)
C28 C33 1.441(9)
N8 O9 1.225(10)
N8 C31 1.464(9)
N4 C12 1.357(13)
N4 C13 1.442(13)
C29 C30 1.382(9)
C33 C32 1.363(10)
C22 C27 1.415(9)
C22 C21 1.452(10)
C14 C15 1.403(13)
C14 C13 1.404(12)
C32 C31 1.383(11)
C32 H32 0.9300
C30 C31 1.380(10)
C30 H30 0.9300
F3 C18 1.342(12)
C1 C2 1.361(13)
C1 H1 0.9300
C26 C27 1.362(12)
C26 H26 0.9300
F4 C16 1.375(14)
C13 C18 1.371(15)
C27 H27 0.9300
C6 C7 1.390(10)
C6 H6 0.9300
C15 C16 1.374(13)
C15 H15 0.9300
C2 C3 1.388(14)
C2 H2 0.9300
C7 C8 1.384(13)
C8 C9 1.361(13)
C8 H8 0.9300
C18 C17 1.332(19)
C3 H3 0.9300
C10 C11 1.407(16)
C10 H10 0.9300
C16 C17 1.385(18)
C17 H17 0.9300
C12 C11 1.33(2)
C12 H12 0.9300
C19 C20 1.505(13)
C19 H19A 0.9700
C19 H19B 0.9700
C20 H20A 0.9700
C20 H20B 0.9700
C11 H11 0.9300
